data_4304426
loop_
_publ_author_name
'Aris Chiotellis'
'Charalambos Tsoukalas'
'Maria Pelecanou'
'Catherine Raptopoulou'
'Aris Terzis'
'Minas Papadopoulos'
'Zetta Papadopoulou-Daifoti'
'Ioannis Pirmettis'

_publ_section_title
;
Convenient Route Leading to Neutralfac-M(CO)3(NNO) Complexes (M = Re,99mTc)
Coupled to Amine Pharmacophores
;
_journal_name_full 'Inorganic Chemistry'
_journal_page_first 2601
_journal_page_last 2607
_journal_paper_doi 10.1021/ic7019268
_journal_volume 47
_journal_year 2008
_chemical_formula_sum 'C20 H18 N3 O6 Re'
_chemical_formula_weight 582.57
_chemical_name_systematic
;
 ?
;
_space_group_IT_number 14
_symmetry_cell_setting monoclinic
_symmetry_space_group_name_Hall '-P 2yab'
_symmetry_space_group_name_H-M 'P 1 21/a 1'
_atom_sites_solution_hydrogens geom
_atom_sites_solution_primary direct
_atom_sites_solution_secondary difmap
_audit_creation_method SHELXL-97
_cell_angle_alpha 90.00
_cell_angle_beta 117.140(10)
_cell_angle_gamma 90.00
_cell_formula_units_Z 4
_cell_length_a 12.396(4)
_cell_length_b 14.440(5)
_cell_length_c 12.701(4)
_cell_measurement_reflns_used 25
_cell_measurement_temperature 298
_cell_measurement_theta_max 11.5
_cell_measurement_theta_min 5.5
_cell_volume 2023.1(12)
_computing_structure_refinement 'SHELXL-97 (Sheldrick, 1997)'
_computing_structure_solution 'SHELXS-86 (Sheldrick, 1986)'
_diffrn_ambient_temperature 298
_diffrn_measured_fraction_theta_full 0.999
_diffrn_measured_fraction_theta_max 0.999
_diffrn_measurement_device_type 'Crystal Logic Dual Goniometer'
_diffrn_measurement_method \q/2\q
_diffrn_radiation_monochromator graphite
_diffrn_radiation_source 'fine-focus sealed tube'
_diffrn_radiation_type MoK\a
_diffrn_radiation_wavelength 0.71073
_diffrn_reflns_av_R_equivalents 0.0140
_diffrn_reflns_av_sigmaI/netI 0.0480
_diffrn_reflns_limit_h_max 0
_diffrn_reflns_limit_h_min -14
_diffrn_reflns_limit_k_max 0
_diffrn_reflns_limit_k_min -17
_diffrn_reflns_limit_l_max 15
_diffrn_reflns_limit_l_min -13
_diffrn_reflns_number 3747
_diffrn_reflns_theta_full 25.00
_diffrn_reflns_theta_max 25.00
_diffrn_reflns_theta_min 2.29
_diffrn_standards_decay_% -0.2
_diffrn_standards_interval_count 97
_diffrn_standards_number 3
_exptl_absorpt_coefficient_mu 6.049
_exptl_absorpt_correction_T_max 1.00
_exptl_absorpt_correction_T_min 0.63
_exptl_absorpt_correction_type 'psi-scan empirical'
_exptl_crystal_colour colorless
_exptl_crystal_density_diffrn 1.913
_exptl_crystal_density_method 'not measured'
_exptl_crystal_description parall
_exptl_crystal_F_000 1128
_exptl_crystal_size_max 0.5
_exptl_crystal_size_mid 0.3
_exptl_crystal_size_min 0.2
_refine_diff_density_max 0.991
_refine_diff_density_min -0.732
_refine_diff_density_rms 0.101
_refine_ls_extinction_method none
_refine_ls_goodness_of_fit_ref 1.068
_refine_ls_hydrogen_treatment refall
_refine_ls_matrix_type full
_refine_ls_number_parameters 343
_refine_ls_number_reflns 3570
_refine_ls_number_restraints 0
_refine_ls_restrained_S_all 1.068
_refine_ls_R_factor_all 0.0350
_refine_ls_R_factor_gt 0.0270
_refine_ls_shift/su_max 0.003
_refine_ls_shift/su_mean 0.000
_refine_ls_structure_factor_coef Fsqd
_refine_ls_weighting_details 'calc w=1/[\s^2^(Fo^2^)+(0.0000P)^2^+1.9784P] where P=(Fo^2^+2Fc^2^)/3'
_refine_ls_weighting_scheme calc
_refine_ls_wR_factor_gt 0.0646
_refine_ls_wR_factor_ref 0.0688
_reflns_number_gt 3066
_reflns_number_total 3570
_reflns_threshold_expression >2sigma(I)
_cod_data_source_file ic7019268-file001.cif
_cod_data_source_block recoa
_cod_original_sg_symbol_H-M 'P 21/a'
_cod_database_code 4304426

loop_
_symmetry_equiv_pos_as_xyz
'x, y, z'
'x+1/2, -y+1/2, z'
'-x, -y, -z'
'-x-1/2, y-1/2, -z'

loop_
_atom_site_label
_atom_site_type_symbol
_atom_site_fract_x
_atom_site_fract_y
_atom_site_fract_z
_atom_site_U_iso_or_equiv
_atom_site_adp_type
_atom_site_occupancy
_atom_site_symmetry_multiplicity
_atom_site_calc_flag
_atom_site_refinement_flags
_atom_site_disorder_assembly
_atom_site_disorder_group
Re1 Re 0.221590(18) 0.141819(13) 0.792652(16) 0.03418(8) Uani 1 1 d . . .
N1 N 0.0298(4) 0.1176(3) 0.6775(4) 0.0372(9) Uani 1 1 d . . .
N2 N 0.1528(4) 0.1030(2) 0.9233(3) 0.0295(8) Uani 1 1 d . . .
O1 O 0.2187(3) -0.0042(2) 0.7831(3) 0.0396(8) Uani 1 1 d . . .
C21 C 0.3912(6) 0.1472(4) 0.9017(5) 0.0493(14) Uani 1 1 d . . .
C22 C 0.2666(6) 0.1639(4) 0.6693(5) 0.0522(14) Uani 1 1 d . . .
C23 C 0.2078(6) 0.2726(4) 0.8054(5) 0.0531(15) Uani 1 1 d . . .
C1 C -0.0202(6) 0.1055(4) 0.5599(5) 0.0510(14) Uani 1 1 d . . .
C2 C -0.1379(6) 0.0783(5) 0.4934(5) 0.0605(16) Uani 1 1 d . . .
C3 C -0.2067(6) 0.0582(5) 0.5503(5) 0.0568(16) Uani 1 1 d . . .
C4 C -0.1546(5) 0.0684(4) 0.6713(5) 0.0477(13) Uani 1 1 d . . .
C5 C -0.0384(4) 0.0994(3) 0.7326(4) 0.0336(10) Uani 1 1 d . . .
C6 C 0.0190(5) 0.1198(4) 0.8624(4) 0.0365(11) Uani 1 1 d . . .
C7 C 0.1791(6) 0.0021(3) 0.9505(5) 0.0382(11) Uani 1 1 d . . .
C8 C 0.1977(4) -0.0513(3) 0.8572(4) 0.0364(11) Uani 1 1 d . . .
O2 O 0.1933(4) -0.1364(2) 0.8582(4) 0.0551(10) Uani 1 1 d . . .
C9 C 0.2088(5) 0.1615(3) 1.0319(4) 0.0360(11) Uani 1 1 d . . .
C10 C 0.1547(5) 0.1484(3) 1.1172(4) 0.0345(11) Uani 1 1 d . . .
O3 O 0.1029(4) 0.0765(3) 1.1200(3) 0.0522(10) Uani 1 1 d . . .
N3 N 0.1673(5) 0.2197(3) 1.1872(4) 0.0441(11) Uani 1 1 d . . .
C11 C 0.1298(9) 0.2162(5) 1.2799(6) 0.062(2) Uani 1 1 d . . .
C12 C 0.0670(5) 0.3009(4) 1.2937(4) 0.0412(12) Uani 1 1 d . . .
C13 C 0.0126(7) 0.2953(5) 1.3666(7) 0.072(2) Uani 1 1 d . . .
C14 C -0.0433(8) 0.3723(6) 1.3877(8) 0.078(2) Uani 1 1 d . . .
C15 C -0.0445(6) 0.4542(6) 1.3364(6) 0.0646(18) Uani 1 1 d . . .
C16 C 0.0065(6) 0.4605(5) 1.2617(6) 0.0562(15) Uani 1 1 d . . .
C17 C 0.0630(5) 0.3852(4) 1.2411(5) 0.0446(13) Uani 1 1 d . . .
O11 O 0.4940(4) 0.1487(4) 0.9603(4) 0.0791(15) Uani 1 1 d . . .
O12 O 0.2986(5) 0.1760(4) 0.5987(4) 0.0804(15) Uani 1 1 d . . .
O13 O 0.1953(6) 0.3504(3) 0.8156(5) 0.0818(16) Uani 1 1 d . . .
H1 H 0.030(7) 0.121(5) 0.530(7) 0.08(2) Uiso 1 1 d . . .
H2 H -0.164(5) 0.065(4) 0.407(5) 0.060(17) Uiso 1 1 d . . .
H3 H -0.279(5) 0.038(4) 0.508(5) 0.042(15) Uiso 1 1 d . . .
H4 H -0.200(5) 0.057(4) 0.708(4) 0.039(15) Uiso 1 1 d . . .
H6A H -0.017(5) 0.086(4) 0.904(5) 0.042(14) Uiso 1 1 d . . .
H6B H 0.006(6) 0.189(5) 0.872(6) 0.08(2) Uiso 1 1 d . . .
H7A H 0.251(7) 0.000(5) 1.019(6) 0.08(2) Uiso 1 1 d . . .
H7B H 0.122(5) -0.033(4) 0.962(5) 0.058(17) Uiso 1 1 d . . .
H9A H 0.200(4) 0.225(4) 1.005(4) 0.035(13) Uiso 1 1 d . . .
H9B H 0.290(5) 0.148(3) 1.075(5) 0.032(13) Uiso 1 1 d . . .
H11A H 0.205(8) 0.190(6) 1.358(7) 0.10(3) Uiso 1 1 d . . .
H11B H 0.107(7) 0.176(5) 1.280(6) 0.05(2) Uiso 1 1 d . . .
H13 H 0.006(6) 0.240(5) 1.400(6) 0.08(2) Uiso 1 1 d . . .
H14 H -0.072(7) 0.362(5) 1.445(7) 0.09(3) Uiso 1 1 d . . .
H15 H -0.078(7) 0.510(6) 1.350(7) 0.10(3) Uiso 1 1 d . . .
H16 H 0.015(7) 0.513(5) 1.229(6) 0.09(2) Uiso 1 1 d . . .
H17 H 0.098(5) 0.392(4) 1.196(5) 0.042(15) Uiso 1 1 d . . .
HN3 H 0.208(5) 0.258(4) 1.190(5) 0.036(16) Uiso 1 1 d . . .

loop_
_atom_site_aniso_label
_atom_site_aniso_U_11
_atom_site_aniso_U_22
_atom_site_aniso_U_33
_atom_site_aniso_U_23
_atom_site_aniso_U_13
_atom_site_aniso_U_12
Re1 0.04124(13) 0.03511(12) 0.03011(12) 0.00021(8) 0.01968(9) -0.00345(9)
N1 0.043(2) 0.038(2) 0.029(2) 0.0043(17) 0.0146(19) 0.0059(18)
N2 0.040(2) 0.0246(18) 0.0264(19) -0.0016(15) 0.0175(18) -0.0013(16)
O1 0.049(2) 0.0346(18) 0.0379(19) -0.0047(15) 0.0226(18) 0.0014(15)
C21 0.051(4) 0.060(4) 0.042(3) -0.007(3) 0.026(3) -0.013(3)
C22 0.061(4) 0.058(4) 0.041(3) 0.005(3) 0.027(3) -0.004(3)
C23 0.070(4) 0.046(3) 0.057(4) 0.006(3) 0.040(3) -0.009(3)
C1 0.059(4) 0.062(4) 0.030(3) 0.006(3) 0.018(3) 0.006(3)
C2 0.057(4) 0.081(4) 0.032(3) 0.002(3) 0.010(3) 0.011(3)
C3 0.043(3) 0.069(4) 0.044(3) -0.008(3) 0.007(3) 0.001(3)
C4 0.038(3) 0.060(3) 0.044(3) -0.004(3) 0.017(3) -0.002(3)
C5 0.039(3) 0.032(2) 0.027(2) 0.0016(19) 0.012(2) 0.007(2)
C6 0.039(3) 0.044(3) 0.027(2) 0.001(2) 0.015(2) 0.002(2)
C7 0.052(3) 0.029(2) 0.038(3) 0.001(2) 0.024(3) 0.000(2)
C8 0.032(3) 0.034(3) 0.037(3) 0.000(2) 0.010(2) 0.005(2)
O2 0.075(3) 0.0296(19) 0.066(3) -0.0061(17) 0.037(2) 0.0052(18)
C9 0.044(3) 0.035(3) 0.027(2) -0.004(2) 0.014(2) -0.009(2)
C10 0.041(3) 0.038(3) 0.023(2) -0.0006(19) 0.013(2) -0.002(2)
O3 0.072(3) 0.047(2) 0.047(2) -0.0101(18) 0.036(2) -0.023(2)
N3 0.068(3) 0.035(2) 0.036(2) -0.0028(19) 0.028(2) -0.009(2)
C11 0.119(7) 0.042(4) 0.047(4) 0.004(3) 0.056(4) 0.008(4)
C12 0.050(3) 0.047(3) 0.031(3) -0.005(2) 0.022(2) -0.007(2)
C13 0.096(6) 0.068(4) 0.071(5) 0.000(4) 0.056(4) -0.008(4)
C14 0.081(5) 0.098(6) 0.088(6) -0.007(5) 0.067(5) -0.006(4)
C15 0.049(4) 0.079(5) 0.059(4) -0.010(4) 0.019(3) 0.009(3)
C16 0.051(4) 0.055(4) 0.058(4) 0.001(3) 0.021(3) 0.007(3)
C17 0.047(3) 0.053(3) 0.037(3) -0.006(2) 0.022(3) -0.009(3)
O11 0.049(3) 0.117(4) 0.058(3) -0.004(3) 0.013(2) -0.025(3)
O12 0.102(4) 0.108(4) 0.061(3) 0.010(3) 0.062(3) -0.006(3)
O13 0.132(5) 0.037(2) 0.106(4) 0.001(2) 0.080(4) -0.003(2)

loop_
_atom_type_symbol
_atom_type_description
_atom_type_scat_dispersion_real
_atom_type_scat_dispersion_imag
_atom_type_scat_source
C C 0.0033 0.0016 'International Tables Vol C Tables 4.2.6.8 and 6.1.1.4'
H H 0.0000 0.0000 'International Tables Vol C Tables 4.2.6.8 and 6.1.1.4'
N N 0.0061 0.0033 'International Tables Vol C Tables 4.2.6.8 and 6.1.1.4'
O O 0.0106 0.0060 'International Tables Vol C Tables 4.2.6.8 and 6.1.1.4'
Re Re -1.0185 7.2310 'International Tables Vol C Tables 4.2.6.8 and 6.1.1.4'

loop_
_geom_angle_atom_site_label_1
_geom_angle_atom_site_label_2
_geom_angle_atom_site_label_3
_geom_angle
_geom_angle_site_symmetry_1
_geom_angle_site_symmetry_3
_geom_angle_publ_flag
C23 Re1 C22 88.6(2) . . ?
C23 Re1 C21 90.6(3) . . ?
C22 Re1 C21 87.2(3) . . ?
C23 Re1 O1 173.0(2) . . ?
C22 Re1 O1 97.1(2) . . ?
C21 Re1 O1 93.79(19) . . ?
C23 Re1 N1 95.9(2) . . ?
C22 Re1 N1 96.5(2) . . ?
C21 Re1 N1 172.6(2) . . ?
O1 Re1 N1 79.41(14) . . ?
C23 Re1 N2 96.06(19) . . ?
C22 Re1 N2 173.1(2) . . ?
C21 Re1 N2 97.9(2) . . ?
O1 Re1 N2 77.98(13) . . ?
N1 Re1 N2 77.92(15) . . ?
C1 N1 C5 118.2(5) . . ?
C1 N1 Re1 125.2(4) . . ?
C5 N1 Re1 115.7(3) . . ?
C9 N2 C6 109.0(4) . . ?
C9 N2 C7 112.1(4) . . ?
C6 N2 C7 110.5(4) . . ?
C9 N2 Re1 111.5(3) . . ?
C6 N2 Re1 106.3(3) . . ?
C7 N2 Re1 107.2(3) . . ?
C8 O1 Re1 119.5(3) . . ?
O11 C21 Re1 175.3(5) . . ?
O12 C22 Re1 177.0(6) . . ?
O13 C23 Re1 176.3(6) . . ?
N1 C1 C2 123.1(6) . . ?
N1 C1 H1 112(5) . . ?
C2 C1 H1 125(5) . . ?
C1 C2 C3 118.6(6) . . ?
C1 C2 H2 117(3) . . ?
C3 C2 H2 124(3) . . ?
C4 C3 C2 118.4(6) . . ?
C4 C3 H3 124(4) . . ?
C2 C3 H3 118(4) . . ?
C5 C4 C3 120.5(6) . . ?
C5 C4 H4 121(3) . . ?
C3 C4 H4 118(3) . . ?
N1 C5 C4 121.2(5) . . ?
N1 C5 C6 116.0(4) . . ?
C4 C5 C6 122.8(5) . . ?
N2 C6 C5 113.3(4) . . ?
N2 C6 H6A 108(3) . . ?
C5 C6 H6A 114(3) . . ?
N2 C6 H6B 107(4) . . ?
C5 C6 H6B 107(4) . . ?
H6A C6 H6B 107(5) . . ?
N2 C7 C8 114.1(4) . . ?
N2 C7 H7A 105(4) . . ?
C8 C7 H7A 108(4) . . ?
N2 C7 H7B 117(4) . . ?
C8 C7 H7B 104(4) . . ?
H7A C7 H7B 108(5) . . ?
O2 C8 O1 124.3(5) . . ?
O2 C8 C7 118.4(5) . . ?
O1 C8 C7 117.3(4) . . ?
N2 C9 C10 114.6(4) . . ?
N2 C9 H9A 106(3) . . ?
C10 C9 H9A 111(3) . . ?
N2 C9 H9B 110(3) . . ?
C10 C9 H9B 106(3) . . ?
H9A C9 H9B 109(4) . . ?
O3 C10 N3 122.7(5) . . ?
O3 C10 C9 122.0(4) . . ?
N3 C10 C9 115.2(4) . . ?
C10 N3 C11 122.4(5) . . ?
C10 N3 HN3 119(4) . . ?
C11 N3 HN3 116(4) . . ?
N3 C11 C12 116.2(5) . . ?
N3 C11 H11A 107(5) . . ?
C12 C11 H11A 117(4) . . ?
N3 C11 H11B 109(6) . . ?
C12 C11 H11B 119(7) . . ?
H11A C11 H11B 83(7) . . ?
C13 C12 C17 117.3(6) . . ?
C13 C12 C11 118.0(6) . . ?
C17 C12 C11 124.6(5) . . ?
C12 C13 C14 121.3(7) . . ?
C12 C13 H13 123(5) . . ?
C14 C13 H13 116(5) . . ?
C15 C14 C13 120.1(7) . . ?
C15 C14 H14 125(4) . . ?
C13 C14 H14 114(4) . . ?
C14 C15 C16 119.3(7) . . ?
C14 C15 H15 124(5) . . ?
C16 C15 H15 116(5) . . ?
C15 C16 C17 121.0(7) . . ?
C15 C16 H16 125(5) . . ?
C17 C16 H16 114(5) . . ?
C12 C17 C16 120.8(6) . . ?
C12 C17 H17 120(4) . . ?
C16 C17 H17 119(4) . . ?

loop_
_geom_bond_atom_site_label_1
_geom_bond_atom_site_label_2
_geom_bond_distance
_geom_bond_site_symmetry_2
_geom_bond_publ_flag
Re1 C23 1.909(6) . ?
Re1 C22 1.915(6) . ?
Re1 C21 1.920(6) . ?
Re1 O1 2.112(3) . ?
Re1 N1 2.178(4) . ?
Re1 N2 2.255(4) . ?
N1 C1 1.341(7) . ?
N1 C5 1.346(6) . ?
N2 C9 1.492(6) . ?
N2 C6 1.495(6) . ?
N2 C7 1.498(6) . ?
O1 C8 1.280(6) . ?
C21 O11 1.146(7) . ?
C22 O12 1.148(7) . ?
C23 O13 1.150(7) . ?
C1 C2 1.368(9) . ?
C1 H1 0.90(8) . ?
C2 C3 1.377(9) . ?
C2 H2 1.01(6) . ?
C3 C4 1.376(8) . ?
C3 H3 0.86(5) . ?
C4 C5 1.363(7) . ?
C4 H4 0.90(5) . ?
C5 C6 1.497(6) . ?
C6 H6A 0.97(5) . ?
C6 H6B 1.03(7) . ?
C7 C8 1.519(7) . ?
C7 H7A 0.92(8) . ?
C7 H7B 0.93(6) . ?
C8 O2 1.230(6) . ?
C9 C10 1.524(7) . ?
C9 H9A 0.96(5) . ?
C9 H9B 0.92(5) . ?
C10 O3 1.231(6) . ?
C10 N3 1.322(6) . ?
N3 C11 1.450(8) . ?
N3 HN3 0.74(5) . ?
C11 C12 1.503(8) . ?
C11 H11A 1.07(9) . ?
C11 H11B 0.65(6) . ?
C12 C13 1.374(8) . ?
C12 C17 1.378(8) . ?
C13 C14 1.400(10) . ?
C13 H13 0.93(7) . ?
C14 C15 1.347(11) . ?
C14 H14 0.96(9) . ?
C15 C16 1.362(9) . ?
C15 H15 0.96(8) . ?
C16 C17 1.382(8) . ?
C16 H16 0.89(7) . ?
C17 H17 0.86(6) . ?
